data_7230558
loop_
_publ_author_name
'Zhang, Zhao-Ming'
'Miao, Bao-Xi'
'Tang, Xin-Xue'
'Ni, Zhong-Hai'

_publ_section_title
;
 A series of 4,5,9,10-tetrahydropyrene-based tetraarylethenes: synthesis,
 structures and solid-state emission behavior
;
_journal_issue 27
_journal_name_full 'RSC Advances'
_journal_page_first 15173
_journal_paper_doi 10.1039/C8RA00057C
_journal_volume 8
_journal_year 2018
_chemical_formula_moiety 'C56 H44'
_chemical_formula_sum 'C56 H44'
_chemical_formula_weight 716.91
_chemical_name_systematic
; 
 ? 
;
_space_group_IT_number 2
_symmetry_cell_setting triclinic
_symmetry_space_group_name_Hall '-P 1'
_symmetry_space_group_name_H-M 'P -1'
_atom_sites_solution_hydrogens geom
_atom_sites_solution_primary direct
_atom_sites_solution_secondary difmap
_audit_creation_method SHELXL-97
_audit_update_record
;
2017-05-09 deposited with the CCDC.
2018-04-17 downloaded from the CCDC.
;
_cell_angle_alpha 90.14(3)
_cell_angle_beta 93.52(3)
_cell_angle_gamma 101.80(3)
_cell_formula_units_Z 2
_cell_length_a 8.1823(16)
_cell_length_b 12.694(3)
_cell_length_c 19.994(4)
_cell_measurement_reflns_used 8230
_cell_measurement_temperature 293(2)
_cell_measurement_theta_max 25.6806
_cell_measurement_theta_min 3.0494
_cell_volume 2028.7(8)
_computing_cell_refinement 'SAINT-Plus (Bruker, 2001)'
_computing_data_collection 'APEX2 (Bruker, 2004)'
_computing_data_reduction SAINT-Plus
_computing_molecular_graphics 'XP (Sheldrick, 1998)'
_computing_publication_material XP
_computing_structure_refinement 'SHELXL-97 (Sheldrick, 2008)'
_computing_structure_solution 'SHELXS-97 (Sheldrick, 2008)'
_diffrn_ambient_temperature 293(2)
_diffrn_measured_fraction_theta_full 0.990
_diffrn_measured_fraction_theta_max 0.990
_diffrn_measurement_device_type 'Bruker APEX II CCD area-detector'
_diffrn_measurement_method '\w scans'
_diffrn_radiation_monochromator graphite
_diffrn_radiation_source 'fine-focus sealed tube'
_diffrn_radiation_type MoK\a
_diffrn_radiation_wavelength 0.71073
_diffrn_reflns_av_R_equivalents 0.0658
_diffrn_reflns_av_sigmaI/netI 0.0935
_diffrn_reflns_limit_h_max 9
_diffrn_reflns_limit_h_min -9
_diffrn_reflns_limit_k_max 15
_diffrn_reflns_limit_k_min -15
_diffrn_reflns_limit_l_max 23
_diffrn_reflns_limit_l_min -23
_diffrn_reflns_number 24928
_diffrn_reflns_theta_full 25.00
_diffrn_reflns_theta_max 25.00
_diffrn_reflns_theta_min 3.16
_diffrn_standards_decay_% 0
_diffrn_standards_interval_count 0
_diffrn_standards_interval_time 0
_diffrn_standards_number 0
_exptl_absorpt_coefficient_mu 0.066
_exptl_absorpt_correction_T_max 0.892
_exptl_absorpt_correction_T_min 0.859
_exptl_absorpt_correction_type multi-scan
_exptl_absorpt_process_details '(SADABS; Sheldrick, 2003)'
_exptl_crystal_colour yellow
_exptl_crystal_density_diffrn 1.174
_exptl_crystal_density_method 'not measured'
_exptl_crystal_description block
_exptl_crystal_F_000 760
_exptl_crystal_size_max 0.08
_exptl_crystal_size_mid 0.08
_exptl_crystal_size_min 0.06
_platon_squeeze_details
;
In the refinement, the unit cell includes a large region of disordered 
solvent water molecule, which could not be modeled as discrete atomic sites. 
We employed PLATON/SQUEEZE program for the final refinement. 
The analysis shows that the void in the unit cell has a volume of 189.2 Ang^3. 
The residual electron density count amounts to 37 e per unit cell, 
corresponding to about one water molecule and one ethanol
molecule (0.5 water molecule and 0.5 ethanol
molecule per asymmetric unit). 

N: Total Potential Solvent Accessible Void Vol ..................   189.2 Ang^3
N: Electron Count / Cell =     37
;
_refine_diff_density_max 0.343
_refine_diff_density_min -0.199
_refine_diff_density_rms 0.048
_refine_ls_extinction_method none
_refine_ls_goodness_of_fit_ref 1.051
_refine_ls_hydrogen_treatment mixed
_refine_ls_matrix_type full
_refine_ls_number_parameters 505
_refine_ls_number_reflns 7079
_refine_ls_number_restraints 0
_refine_ls_restrained_S_all 1.051
_refine_ls_R_factor_all 0.1356
_refine_ls_R_factor_gt 0.0816
_refine_ls_shift/su_max 0.000
_refine_ls_shift/su_mean 0.000
_refine_ls_structure_factor_coef Fsqd
_refine_ls_weighting_details 'calc w=1/[\s^2^(Fo^2^)+(0.0874P)^2^+0.4341P] where P=(Fo^2^+2Fc^2^)/3'
_refine_ls_weighting_scheme calc
_refine_ls_wR_factor_gt 0.1866
_refine_ls_wR_factor_ref 0.2150
_reflns_number_gt 4032
_reflns_number_total 7079
_reflns_threshold_expression >2sigma(I)
_cod_data_source_file c8ra00057c2.cif
_cod_data_source_block 3
_cod_depositor_comments
;
The following automatic conversions were performed:

'_exptl_absorpt_correction_type' value 'Multi-scan' changed to
'multi-scan' according to
/home/data/users/saulius/crontab/automatic-downloads/rss-feeds/RSC/lib/dictionaries/cif_core.dic
dictionary named 'cif_core.dic' version 2.4.2 from 2011-04-26.

Automatic conversion script
Id: cif_fix_values 4973 2017-02-22 13:04:09Z antanas 
;
_cod_original_cell_volume 2028.7(7)
_cod_original_sg_symbol_H-M P-1
_cod_database_code 7230558

loop_
_symmetry_equiv_pos_as_xyz
'x, y, z'
'-x, -y, -z'

loop_
_atom_site_label
_atom_site_type_symbol
_atom_site_fract_x
_atom_site_fract_y
_atom_site_fract_z
_atom_site_U_iso_or_equiv
_atom_site_adp_type
_atom_site_occupancy
_atom_site_symmetry_multiplicity
_atom_site_calc_flag
_atom_site_refinement_flags
_atom_site_disorder_assembly
_atom_site_disorder_group
C1 C 0.5504(4) 0.9046(3) 0.17597(16) 0.0396(8) Uani 1 1 d . A 1
C2 C 0.5233(4) 0.8824(3) 0.24181(17) 0.0385(8) Uani 1 1 d . A 1
C3 C 0.6412(4) 0.9405(3) 0.29534(16) 0.0401(8) Uani 1 1 d . A 1
C4 C 0.8143(4) 0.9531(3) 0.29159(17) 0.0411(9) Uani 1 1 d . A 1
H4 H 0.8542 0.9175 0.2574 0.049 Uiso 1 1 calc R A 1
C5 C 0.9285(4) 1.0163(3) 0.33653(16) 0.0393(8) Uani 1 1 d . A 1
C6 C 0.8695(4) 1.0658(3) 0.39040(16) 0.0372(8) Uani 1 1 d . A 1
C7 C 1.1153(4) 1.0341(3) 0.33003(18) 0.0467(9) Uani 1 1 d . A 1
H7A H 1.1375 1.0251 0.2835 0.056 Uiso 1 1 calc R A 1
H7B H 1.1602 0.9808 0.3560 0.056 Uiso 1 1 calc R A 1
C8 C 1.2014(4) 1.1464(3) 0.35470(18) 0.0481(9) Uani 1 1 d . A 1
H8A H 1.3216 1.1526 0.3553 0.058 Uiso 1 1 calc R A 1
H8B H 1.1714 1.1990 0.3237 0.058 Uiso 1 1 calc R A 1
C9 C 1.1542(4) 1.1711(3) 0.42372(17) 0.0411(9) Uani 1 1 d . A 1
C10 C 0.9879(4) 1.1318(3) 0.43958(17) 0.0400(8) Uani 1 1 d . A 1
C11 C 1.2637(5) 1.2324(3) 0.47201(19) 0.0478(9) Uani 1 1 d . A 1
H11 H 1.3739 1.2592 0.4621 0.057 Uiso 1 1 calc R A 1
C12 C 1.2124(4) 1.2541(3) 0.53403(19) 0.0484(9) Uani 1 1 d . A 1
H12 H 1.2876 1.2953 0.5654 0.058 Uiso 1 1 calc R A 1
C13 C 1.0500(5) 1.2147(3) 0.54949(18) 0.0461(9) Uani 1 1 d . A 1
H13 H 1.0162 1.2286 0.5916 0.055 Uiso 1 1 calc R A 1
C14 C 0.9345(4) 1.1536(3) 0.50217(17) 0.0428(9) Uani 1 1 d . A 1
C15 C 0.7557(4) 1.1075(3) 0.51639(17) 0.0462(9) Uani 1 1 d . A 1
H15A H 0.7227 1.1489 0.5522 0.055 Uiso 1 1 calc R A 1
H15B H 0.7460 1.0339 0.5311 0.055 Uiso 1 1 calc R A 1
C16 C 0.6398(4) 1.1098(3) 0.45442(16) 0.0429(9) Uani 1 1 d . A 1
H16A H 0.5265 1.0756 0.4638 0.052 Uiso 1 1 calc R A 1
H16B H 0.6403 1.1838 0.4423 0.052 Uiso 1 1 calc R A 1
C17 C 0.6961(4) 1.0516(3) 0.39688(16) 0.0394(8) Uani 1 1 d . A 1
C18 C 0.5850(4) 0.9896(3) 0.35047(16) 0.0391(8) Uani 1 1 d . A 1
H18 H 0.4707 0.9799 0.3557 0.047 Uiso 1 1 calc R A 1
C19 C 0.3773(4) 0.8021(3) 0.26474(16) 0.0415(9) Uani 1 1 d . A 1
C20 C 0.3984(4) 0.7415(3) 0.32100(17) 0.0421(9) Uani 1 1 d . A 1
H20 H 0.5035 0.7520 0.3435 0.051 Uiso 1 1 calc R A 1
C21 C 0.2684(4) 0.6656(3) 0.34517(17) 0.0433(9) Uani 1 1 d . A 1
C22 C 0.1093(4) 0.6502(3) 0.31120(17) 0.0410(9) Uani 1 1 d . A 1
C23 C 0.2881(5) 0.6013(3) 0.40817(18) 0.0502(10) Uani 1 1 d . A 1
H23A H 0.4044 0.5962 0.4161 0.060 Uiso 1 1 calc R A 1
H23B H 0.2567 0.6383 0.4464 0.060 Uiso 1 1 calc R A 1
C24 C 0.1801(5) 0.4894(3) 0.4015(2) 0.0570(11) Uani 1 1 d . A 1
H24A H 0.2234 0.4483 0.3683 0.068 Uiso 1 1 calc R A 1
H24B H 0.1844 0.4530 0.4440 0.068 Uiso 1 1 calc R A 1
C25 C 0.0007(5) 0.4938(3) 0.38102(18) 0.0479(9) Uani 1 1 d . A 1
C26 C -0.0304(4) 0.5719(3) 0.33612(17) 0.0402(8) Uani 1 1 d . A 1
C27 C -0.1340(5) 0.4177(3) 0.4033(2) 0.0583(11) Uani 1 1 d . A 1
H27 H -0.1139 0.3642 0.4325 0.070 Uiso 1 1 calc R A 1
C28 C -0.2956(5) 0.4222(3) 0.3821(2) 0.0606(11) Uani 1 1 d . A 1
H28 H -0.3845 0.3721 0.3973 0.073 Uiso 1 1 calc R A 1
C29 C -0.3259(5) 0.5005(3) 0.3385(2) 0.0562(11) Uani 1 1 d . A 1
H29 H -0.4359 0.5030 0.3250 0.067 Uiso 1 1 calc R A 1
C30 C -0.1967(5) 0.5759(3) 0.31424(18) 0.0467(9) Uani 1 1 d . A 1
C31 C -0.2239(4) 0.6646(3) 0.26807(18) 0.0507(10) Uani 1 1 d . A 1
H31A H -0.2294 0.7278 0.2946 0.061 Uiso 1 1 calc R A 1
H31B H -0.3305 0.6423 0.2428 0.061 Uiso 1 1 calc R A 1
C32 C -0.0867(4) 0.6944(3) 0.21957(18) 0.0482(9) Uani 1 1 d . A 1
H32A H -0.0968 0.6370 0.1865 0.058 Uiso 1 1 calc R A 1
H32B H -0.1002 0.7592 0.1962 0.058 Uiso 1 1 calc R A 1
C33 C 0.0838(4) 0.7126(3) 0.25509(16) 0.0389(8) Uani 1 1 d . A 1
C34 C 0.2181(4) 0.7872(3) 0.23357(16) 0.0414(9) Uani 1 1 d . A 1
H34 H 0.2006 0.8289 0.1967 0.050 Uiso 1 1 calc R A 1
C35 C 0.4662(4) 0.8374(3) 0.11799(16) 0.0388(8) Uani 1 1 d . A 1
C36 C 0.4291(5) 0.7249(3) 0.11876(19) 0.0552(10) Uani 1 1 d . A 1
H36 H 0.4550 0.6896 0.1574 0.066 Uiso 1 1 calc R A 1
C37 C 0.3550(6) 0.6658(3) 0.0632(2) 0.0666(12) Uani 1 1 d . A 1
H37 H 0.3293 0.5911 0.0651 0.080 Uiso 1 1 calc R A 1
C38 C 0.3191(6) 0.7151(4) 0.0060(2) 0.0715(13) Uani 1 1 d . A 1
H38 H 0.2712 0.6740 -0.0315 0.086 Uiso 1 1 calc R A 1
C39 C 0.3523(5) 0.8246(3) 0.00266(19) 0.0546(10) Uani 1 1 d . A 1
H39 H 0.3255 0.8581 -0.0366 0.066 Uiso 1 1 calc R A 1
C40 C 0.4256(4) 0.8852(3) 0.05759(17) 0.0443(9) Uani 1 1 d . A 1
H40 H 0.4491 0.9598 0.0548 0.053 Uiso 1 1 calc R A 1
C41 C 0.6822(4) 0.9994(3) 0.16054(15) 0.0351(8) Uani 1 1 d . A 1
C42 C 0.8168(4) 0.9885(3) 0.12298(16) 0.0408(9) Uani 1 1 d . A 1
H42 H 0.8128 0.9244 0.0996 0.049 Uiso 1 1 calc R A 1
C43 C 0.9566(4) 1.0715(3) 0.11994(16) 0.0392(8) Uani 1 1 d . A 1
C44 C 0.9608(4) 1.1693(3) 0.15466(17) 0.0404(8) Uani 1 1 d . A 1
C45 C 1.1068(4) 1.0596(3) 0.08292(19) 0.0525(10) Uani 1 1 d . A 1
H45A H 1.0999 1.0907 0.0388 0.063 Uiso 1 1 calc R A 1
H45B H 1.1072 0.9837 0.0770 0.063 Uiso 1 1 calc R A 1
C46 C 1.2675(5) 1.1146(3) 0.1207(2) 0.0621(11) Uani 1 1 d . A 1
H46A H 1.3601 1.1153 0.0925 0.074 Uiso 1 1 calc R A 1
H46B H 1.2859 1.0734 0.1602 0.074 Uiso 1 1 calc R A 1
C47 C 1.2662(5) 1.2289(3) 0.14199(19) 0.0512(10) Uani 1 1 d . A 1
C48 C 1.1141(5) 1.2535(3) 0.15812(17) 0.0454(9) Uani 1 1 d . A 1
C49 C 1.4091(5) 1.3079(4) 0.1478(2) 0.0642(12) Uani 1 1 d . A 1
H49 H 1.5100 1.2916 0.1369 0.077 Uiso 1 1 calc R A 1
C50 C 1.4065(6) 1.4107(4) 0.1695(2) 0.0679(12) Uani 1 1 d . A 1
H50 H 1.5045 1.4631 0.1732 0.081 Uiso 1 1 calc R A 1
C51 C 1.2567(6) 1.4349(3) 0.1858(2) 0.0622(11) Uani 1 1 d . A 1
H51 H 1.2539 1.5038 0.2009 0.075 Uiso 1 1 calc R A 1
C52 C 1.1102(5) 1.3571(3) 0.17967(18) 0.0503(10) Uani 1 1 d . A 1
C53 C 0.9410(5) 1.3803(3) 0.1946(2) 0.0651(12) Uani 1 1 d . A 1
H53A H 0.9576 1.4432 0.2239 0.078 Uiso 1 1 calc R A 1
H53B H 0.8838 1.3965 0.1532 0.078 Uiso 1 1 calc R A 1
C54 C 0.8347(5) 1.2875(3) 0.2271(2) 0.0543(10) Uani 1 1 d . A 1
H54A H 0.7234 1.3018 0.2305 0.065 Uiso 1 1 calc R A 1
H54B H 0.8816 1.2797 0.2721 0.065 Uiso 1 1 calc R A 1
C55 C 0.8224(4) 1.1837(3) 0.18796(17) 0.0423(9) Uani 1 1 d . A 1
C56 C 0.6842(4) 1.1000(3) 0.18960(16) 0.0414(9) Uani 1 1 d . A 1
H56 H 0.5905 1.1111 0.2105 0.050 Uiso 1 1 calc R A 1

loop_
_atom_site_aniso_label
_atom_site_aniso_U_11
_atom_site_aniso_U_22
_atom_site_aniso_U_33
_atom_site_aniso_U_23
_atom_site_aniso_U_13
_atom_site_aniso_U_12
C1 0.039(2) 0.041(2) 0.039(2) 0.0028(16) -0.0004(15) 0.0117(16)
C2 0.041(2) 0.036(2) 0.040(2) 0.0017(15) 0.0048(15) 0.0095(16)
C3 0.042(2) 0.042(2) 0.036(2) 0.0038(16) 0.0029(15) 0.0097(16)
C4 0.046(2) 0.044(2) 0.0352(19) -0.0018(16) 0.0033(16) 0.0139(17)
C5 0.038(2) 0.045(2) 0.038(2) 0.0047(16) 0.0067(15) 0.0132(17)
C6 0.039(2) 0.040(2) 0.0348(19) 0.0052(15) 0.0018(15) 0.0138(16)
C7 0.040(2) 0.057(3) 0.045(2) -0.0023(18) 0.0048(16) 0.0135(18)
C8 0.040(2) 0.051(2) 0.054(2) 0.0037(18) 0.0071(17) 0.0113(18)
C9 0.043(2) 0.040(2) 0.044(2) -0.0001(16) 0.0039(16) 0.0166(17)
C10 0.042(2) 0.041(2) 0.040(2) 0.0030(16) 0.0024(16) 0.0159(17)
C11 0.041(2) 0.044(2) 0.059(3) -0.0002(18) 0.0024(18) 0.0117(18)
C12 0.042(2) 0.049(2) 0.052(2) -0.0055(18) -0.0084(17) 0.0090(18)
C13 0.053(2) 0.051(2) 0.036(2) -0.0036(17) 0.0003(17) 0.0159(19)
C14 0.046(2) 0.041(2) 0.043(2) 0.0023(17) 0.0026(17) 0.0145(17)
C15 0.046(2) 0.051(2) 0.043(2) -0.0018(17) 0.0105(17) 0.0107(18)
C16 0.045(2) 0.046(2) 0.040(2) -0.0008(16) 0.0080(16) 0.0128(17)
C17 0.041(2) 0.047(2) 0.0351(19) 0.0041(16) 0.0052(15) 0.0184(17)
C18 0.037(2) 0.047(2) 0.0338(19) 0.0023(16) 0.0005(15) 0.0104(17)
C19 0.051(2) 0.045(2) 0.0333(19) -0.0005(16) 0.0052(16) 0.0192(18)
C20 0.036(2) 0.051(2) 0.041(2) 0.0057(17) 0.0033(15) 0.0129(18)
C21 0.046(2) 0.044(2) 0.043(2) 0.0016(17) 0.0060(17) 0.0133(18)
C22 0.046(2) 0.038(2) 0.042(2) 0.0034(16) 0.0081(16) 0.0135(17)
C23 0.046(2) 0.058(3) 0.048(2) 0.0145(18) 0.0037(17) 0.0128(19)
C24 0.063(3) 0.055(3) 0.056(3) 0.019(2) 0.008(2) 0.017(2)
C25 0.050(2) 0.044(2) 0.050(2) 0.0061(18) 0.0068(18) 0.0091(19)
C26 0.040(2) 0.038(2) 0.043(2) 0.0014(16) 0.0080(16) 0.0088(17)
C27 0.069(3) 0.052(3) 0.057(3) 0.015(2) 0.016(2) 0.014(2)
C28 0.057(3) 0.056(3) 0.069(3) 0.013(2) 0.018(2) 0.006(2)
C29 0.051(3) 0.052(3) 0.065(3) 0.002(2) 0.013(2) 0.009(2)
C30 0.046(2) 0.044(2) 0.052(2) -0.0030(18) 0.0131(18) 0.0108(18)
C31 0.039(2) 0.058(3) 0.054(2) 0.0018(19) 0.0009(17) 0.0085(18)
C32 0.045(2) 0.045(2) 0.054(2) 0.0008(18) -0.0013(17) 0.0111(18)
C33 0.044(2) 0.033(2) 0.040(2) -0.0014(15) 0.0037(16) 0.0089(16)
C34 0.045(2) 0.048(2) 0.0342(19) 0.0019(16) 0.0008(16) 0.0167(18)
C35 0.042(2) 0.040(2) 0.0340(19) 0.0008(15) 0.0053(15) 0.0066(16)
C36 0.081(3) 0.041(2) 0.043(2) 0.0045(18) 0.008(2) 0.008(2)
C37 0.106(4) 0.041(2) 0.044(2) -0.0046(19) -0.003(2) -0.003(2)
C38 0.107(4) 0.053(3) 0.044(3) -0.001(2) -0.006(2) -0.007(3)
C39 0.062(3) 0.055(3) 0.045(2) 0.0093(19) 0.0026(19) 0.006(2)
C40 0.051(2) 0.040(2) 0.040(2) 0.0017(16) 0.0005(17) 0.0064(17)
C41 0.044(2) 0.033(2) 0.0289(18) 0.0031(14) 0.0000(15) 0.0093(16)
C42 0.054(2) 0.032(2) 0.0359(19) -0.0017(15) 0.0037(16) 0.0090(17)
C43 0.045(2) 0.038(2) 0.037(2) 0.0025(15) 0.0033(15) 0.0122(17)
C44 0.042(2) 0.036(2) 0.042(2) -0.0013(16) -0.0020(16) 0.0061(17)
C45 0.050(2) 0.047(2) 0.059(2) -0.0081(19) 0.0093(19) 0.0042(19)
C46 0.046(2) 0.061(3) 0.079(3) -0.007(2) 0.006(2) 0.009(2)
C47 0.051(2) 0.040(2) 0.058(2) -0.0072(18) -0.0031(18) 0.0019(19)
C48 0.055(2) 0.044(2) 0.036(2) -0.0006(16) -0.0051(16) 0.0102(19)
C49 0.050(3) 0.061(3) 0.076(3) -0.008(2) 0.003(2) 0.001(2)
C50 0.065(3) 0.060(3) 0.070(3) -0.007(2) -0.006(2) -0.004(2)
C51 0.075(3) 0.041(2) 0.065(3) -0.008(2) -0.005(2) 0.002(2)
C52 0.060(3) 0.041(2) 0.049(2) -0.0034(18) -0.0005(18) 0.008(2)
C53 0.082(3) 0.048(3) 0.067(3) -0.012(2) 0.002(2) 0.019(2)
C54 0.053(2) 0.048(3) 0.064(3) -0.011(2) 0.0034(19) 0.015(2)
C55 0.049(2) 0.039(2) 0.040(2) -0.0031(16) -0.0011(16) 0.0135(18)
C56 0.042(2) 0.045(2) 0.040(2) -0.0022(16) 0.0021(15) 0.0140(18)

loop_
_atom_type_symbol
_atom_type_description
_atom_type_scat_dispersion_real
_atom_type_scat_dispersion_imag
_atom_type_scat_source
C C 0.0033 0.0016 'International Tables Vol C Tables 4.2.6.8 and 6.1.1.4'
H H 0.0000 0.0000 'International Tables Vol C Tables 4.2.6.8 and 6.1.1.4'

loop_
_geom_angle_atom_site_label_1
_geom_angle_atom_site_label_2
_geom_angle_atom_site_label_3
_geom_angle
C2 C1 C35 125.1(3)
C2 C1 C41 118.2(3)
C35 C1 C41 116.6(3)
C1 C2 C3 119.9(3)
C1 C2 C19 124.0(3)
C3 C2 C19 116.1(3)
C4 C3 C18 117.0(3)
C4 C3 C2 121.1(3)
C18 C3 C2 121.8(3)
C5 C4 C3 122.8(3)
C4 C5 C6 119.0(3)
C4 C5 C7 122.4(3)
C6 C5 C7 118.5(3)
C5 C6 C17 119.5(3)
C5 C6 C10 120.2(3)
C17 C6 C10 120.2(3)
C5 C7 C8 110.8(3)
C9 C8 C7 112.3(3)
C11 C9 C10 118.3(3)
C11 C9 C8 124.1(3)
C10 C9 C8 117.6(3)
C14 C10 C9 120.6(3)
C14 C10 C6 119.5(3)
C9 C10 C6 119.9(3)
C12 C11 C9 121.6(3)
C13 C12 C11 119.9(3)
C12 C13 C14 120.6(3)
C10 C14 C13 119.0(3)
C10 C14 C15 118.0(3)
C13 C14 C15 123.0(3)
C14 C15 C16 110.9(3)
C17 C16 C15 110.1(3)
C18 C17 C6 120.1(3)
C18 C17 C16 122.7(3)
C6 C17 C16 117.2(3)
C17 C18 C3 121.4(3)
C20 C19 C34 117.3(3)
C20 C19 C2 119.5(3)
C34 C19 C2 123.1(3)
C19 C20 C21 122.6(3)
C20 C21 C22 118.6(3)
C20 C21 C23 123.2(3)
C22 C21 C23 118.2(3)
C33 C22 C21 119.8(3)
C33 C22 C26 120.4(3)
C21 C22 C26 119.7(3)
C24 C23 C21 111.0(3)
C25 C24 C23 111.0(3)
C26 C25 C27 119.5(4)
C26 C25 C24 118.8(3)
C27 C25 C24 121.6(4)
C25 C26 C30 120.1(3)
C25 C26 C22 120.1(3)
C30 C26 C22 119.8(3)
C28 C27 C25 120.2(4)
C29 C28 C27 120.2(4)
C28 C29 C30 121.6(4)
C29 C30 C26 118.4(4)
C29 C30 C31 123.5(4)
C26 C30 C31 118.0(3)
C30 C31 C32 112.8(3)
C33 C32 C31 111.6(3)
C34 C33 C22 118.8(3)
C34 C33 C32 122.3(3)
C22 C33 C32 118.8(3)
C19 C34 C33 122.7(3)
C36 C35 C40 116.3(3)
C36 C35 C1 123.0(3)
C40 C35 C1 120.6(3)
C37 C36 C35 121.0(4)
C38 C37 C36 120.7(4)
C37 C38 C39 120.6(4)
C38 C39 C40 119.7(4)
C39 C40 C35 121.7(3)
C56 C41 C42 118.0(3)
C56 C41 C1 120.3(3)
C42 C41 C1 121.3(3)
C43 C42 C41 121.3(3)
C42 C43 C44 119.1(3)
C42 C43 C45 122.2(3)
C44 C43 C45 118.6(3)
C55 C44 C43 119.9(3)
C55 C44 C48 120.1(3)
C43 C44 C48 119.9(3)
C43 C45 C46 111.1(3)
C45 C46 C47 113.0(3)
C49 C47 C48 119.2(4)
C49 C47 C46 122.4(4)
C48 C47 C46 118.3(3)
C52 C48 C47 119.5(4)
C52 C48 C44 120.3(3)
C47 C48 C44 120.2(3)
C47 C49 C50 121.7(4)
C49 C50 C51 119.1(4)
C50 C51 C52 120.5(4)
C51 C52 C48 120.0(4)
C51 C52 C53 122.6(4)
C48 C52 C53 117.3(4)
C54 C53 C52 111.8(3)
C53 C54 C55 111.7(3)
C56 C55 C44 119.6(3)
C56 C55 C54 121.8(3)
C44 C55 C54 118.3(3)
C55 C56 C41 121.6(3)

loop_
_geom_bond_atom_site_label_1
_geom_bond_atom_site_label_2
_geom_bond_distance
C1 C2 1.369(4)
C1 C35 1.485(5)
C1 C41 1.489(5)
C2 C3 1.482(5)
C2 C19 1.499(5)
C3 C4 1.400(5)
C3 C18 1.411(4)
C4 C5 1.382(5)
C5 C6 1.404(4)
C5 C7 1.513(5)
C6 C17 1.408(4)
C6 C10 1.467(5)
C7 C8 1.521(5)
C8 C9 1.505(5)
C9 C11 1.395(5)
C9 C10 1.406(5)
C10 C14 1.396(5)
C11 C12 1.378(5)
C12 C13 1.375(5)
C13 C14 1.406(5)
C14 C15 1.506(5)
C15 C16 1.517(5)
C16 C17 1.510(4)
C17 C18 1.381(5)
C19 C20 1.386(5)
C19 C34 1.386(5)
C20 C21 1.393(5)
C21 C22 1.407(5)
C21 C23 1.521(5)
C22 C33 1.405(5)
C22 C26 1.467(5)
C23 C24 1.513(5)
C24 C25 1.512(5)
C25 C26 1.390(5)
C25 C27 1.405(5)
C26 C30 1.415(5)
C27 C28 1.377(5)
C28 C29 1.374(5)
C29 C30 1.386(5)
C30 C31 1.501(5)
C31 C32 1.519(5)
C32 C33 1.500(5)
C33 C34 1.387(5)
C35 C36 1.397(5)
C35 C40 1.405(5)
C36 C37 1.376(5)
C37 C38 1.351(6)
C38 C39 1.363(5)
C39 C40 1.373(5)
C41 C56 1.398(5)
C41 C42 1.400(4)
C42 C43 1.392(5)
C43 C44 1.413(5)
C43 C45 1.507(5)
C44 C55 1.392(5)
C44 C48 1.470(5)
C45 C46 1.513(5)
C46 C47 1.513(5)
C47 C49 1.374(5)
C47 C48 1.399(5)
C48 C52 1.390(5)
C49 C50 1.379(6)
C50 C51 1.380(6)
C51 C52 1.386(5)
C52 C53 1.520(6)
C53 C54 1.490(5)
C54 C55 1.513(5)
C55 C56 1.386(5)

loop_
_platon_squeeze_void_nr
_platon_squeeze_void_average_x
_platon_squeeze_void_average_y
_platon_squeeze_void_average_z
_platon_squeeze_void_volume
_platon_squeeze_void_count_electrons
_platon_squeeze_void_content
1 0.089 0.500 1.000 184 37 ' '
